data_4302875
loop_
_publ_author_name
'Geert-Jan M. Meppelder'
'Hong-Tao Fan'
'Thomas P. Spaniol'
'Jun Okuda'

_publ_contact_author
;       Jun Okuda
        Institute of Inorganic Chemistry
        RWTH Aachen University
        Landoltweg 1
        D-52074 Aachen
        Germany
;
_publ_contact_author_email jun.okuda@ac.rwth-aachen.de
_publ_contact_author_fax '+49 241 80 92644'
_publ_contact_author_phone '+49 241 80 94645'
_publ_section_title
;
Synthesis, Structure, and Olefin Polymerization Activity of Titanium
Complexes Bearing Asymmetric Tetradentate [OSNO]-Type Bis(phenolato) Ligands
;
_journal_name_full 'Inorganic Chemistry'
_journal_page_first 7378
_journal_page_last 7388
_journal_paper_doi 10.1021/ic900903b
_journal_volume 48
_journal_year 2009
_chemical_formula_moiety '2(C35 H51 Cl2 N O2 S Ti), 3(C7 H8)'
_chemical_formula_sum 'C91 H126 Cl4 N2 O4 S2 Ti2'
_chemical_formula_weight 1613.66
_chemical_name_systematic
;
 ?
;
_space_group_IT_number 2
_symmetry_cell_setting triclinic
_symmetry_space_group_name_Hall '-P 1'
_symmetry_space_group_name_H-M 'P -1'
_atom_sites_solution_hydrogens geom
_atom_sites_solution_primary direct
_atom_sites_solution_secondary difmap
_audit_creation_method SHELXL-97
_cell_angle_alpha 91.811(4)
_cell_angle_beta 104.850(4)
_cell_angle_gamma 95.667(4)
_cell_formula_units_Z 1
_cell_length_a 10.390(2)
_cell_length_b 11.539(2)
_cell_length_c 18.850(4)
_cell_measurement_reflns_used 850
_cell_measurement_temperature 130(2)
_cell_measurement_theta_max 20.69
_cell_measurement_theta_min 2.61
_cell_volume 2170.0(7)
_computing_cell_refinement 'Bruker SMART (2001)'
_computing_data_collection 'Bruker SMART (2001)'
_computing_data_reduction 'Bruker SAINT+ (1999)'
_computing_molecular_graphics 'Ortep-3 for Windows (Farrugia, 1997)'
_computing_structure_refinement 'SHELXL-97 (Sheldrick, 1997)'
_computing_structure_solution 'SIR 97 (Altomare et al, 1997)'
_diffrn_ambient_temperature 130(2)
_diffrn_measured_fraction_theta_full 0.993
_diffrn_measured_fraction_theta_max 0.993
_diffrn_measurement_device_type 'CCD area detector'
_diffrn_measurement_method 'omega scans'
_diffrn_radiation_monochromator graphite
_diffrn_radiation_source 'fine-focus sealed tube'
_diffrn_radiation_type MoK\a
_diffrn_radiation_wavelength 0.71073
_diffrn_reflns_av_R_equivalents 0.0722
_diffrn_reflns_av_sigmaI/netI 0.1019
_diffrn_reflns_limit_h_max 13
_diffrn_reflns_limit_h_min -13
_diffrn_reflns_limit_k_max 15
_diffrn_reflns_limit_k_min -15
_diffrn_reflns_limit_l_max 25
_diffrn_reflns_limit_l_min -25
_diffrn_reflns_number 29712
_diffrn_reflns_theta_full 28.33
_diffrn_reflns_theta_max 28.33
_diffrn_reflns_theta_min 2.04
_exptl_absorpt_coefficient_mu 0.405
_exptl_absorpt_correction_T_max 0.9530
_exptl_absorpt_correction_T_min 0.8916
_exptl_absorpt_correction_type empirical
_exptl_absorpt_process_details 'Bruker SADABS'
_exptl_crystal_colour orange
_exptl_crystal_density_diffrn 1.235
_exptl_crystal_density_method 'not measured'
_exptl_crystal_description block
_exptl_crystal_F_000 862
_exptl_crystal_size_max 0.29
_exptl_crystal_size_mid 0.13
_exptl_crystal_size_min 0.12
_refine_diff_density_max 0.477
_refine_diff_density_min -0.362
_refine_diff_density_rms 0.069
_refine_ls_extinction_method none
_refine_ls_goodness_of_fit_ref 0.979
_refine_ls_hydrogen_treatment mixed
_refine_ls_matrix_type full
_refine_ls_number_parameters 502
_refine_ls_number_reflns 10744
_refine_ls_number_restraints 0
_refine_ls_restrained_S_all 0.979
_refine_ls_R_factor_all 0.0909
_refine_ls_R_factor_gt 0.0540
_refine_ls_shift/su_max 0.001
_refine_ls_shift/su_mean 0.000
_refine_ls_structure_factor_coef Fsqd
_refine_ls_weighting_details 'calc w=1/[\s^2^(Fo^2^)+(0.0452P)^2^+0.5524P] where P=(Fo^2^+2Fc^2^)/3'
_refine_ls_weighting_scheme calc
_refine_ls_wR_factor_gt 0.1205
_refine_ls_wR_factor_ref 0.1358
_reflns_number_gt 7229
_reflns_number_total 10744
_reflns_threshold_expression >2sigma(I)
_cod_data_source_file ic900903b_si_002_4.cif
_cod_data_source_block 9b
_cod_database_code 4302875

loop_
_symmetry_equiv_pos_as_xyz
'x, y, z'
'-x, -y, -z'

loop_
_atom_site_label
_atom_site_type_symbol
_atom_site_fract_x
_atom_site_fract_y
_atom_site_fract_z
_atom_site_U_iso_or_equiv
_atom_site_adp_type
_atom_site_occupancy
_atom_site_symmetry_multiplicity
_atom_site_calc_flag
_atom_site_refinement_flags
_atom_site_disorder_assembly
_atom_site_disorder_group
Ti Ti 0.03839(4) -0.07583(4) 0.69492(2) 0.01955(11) Uani 1 1 d . . .
S S 0.00815(6) 0.05564(5) 0.58703(3) 0.01908(14) Uani 1 1 d . . .
O1 O -0.01513(16) 0.05695(13) 0.73264(9) 0.0204(4) Uani 1 1 d . . .
O2 O 0.10405(17) -0.14354(14) 0.77956(9) 0.0226(4) Uani 1 1 d . . .
N N 0.2401(2) 0.01993(16) 0.71924(11) 0.0201(4) Uani 1 1 d . . .
Cl1 Cl -0.17188(6) -0.17065(5) 0.65658(4) 0.03028(16) Uani 1 1 d . . .
Cl2 Cl 0.12167(6) -0.19227(5) 0.61676(4) 0.02585(15) Uani 1 1 d . . .
C1 C -0.0651(2) 0.15155(19) 0.70022(13) 0.0187(5) Uani 1 1 d . . .
C2 C -0.0537(2) 0.16957(19) 0.62882(13) 0.0184(5) Uani 1 1 d . . .
C3 C -0.1019(2) 0.2642(2) 0.59146(14) 0.0204(5) Uani 1 1 d . . .
H3 H -0.0920 0.2752 0.5433 0.024 Uiso 1 1 calc R . .
C4 C -0.1650(2) 0.34316(19) 0.62439(14) 0.0195(5) Uani 1 1 d . . .
C5 C -0.1770(2) 0.3230(2) 0.69489(14) 0.0212(5) Uani 1 1 d . . .
H5 H -0.2205 0.3765 0.7175 0.025 Uiso 1 1 calc R . .
C6 C -0.1290(2) 0.2287(2) 0.73469(13) 0.0194(5) Uani 1 1 d . . .
C7 C -0.2177(3) 0.4480(2) 0.58219(14) 0.0246(6) Uani 1 1 d . . .
C8 C -0.3080(3) 0.4058(2) 0.50626(16) 0.0424(8) Uani 1 1 d . . .
H8A H -0.3455 0.4725 0.4808 0.064 Uiso 1 1 calc R . .
H8B H -0.3809 0.3492 0.5119 0.064 Uiso 1 1 calc R . .
H8C H -0.2553 0.3688 0.4775 0.064 Uiso 1 1 calc R . .
C9 C -0.0979(3) 0.5299(2) 0.57481(18) 0.0379(7) Uani 1 1 d . . .
H9A H -0.0447 0.5605 0.6237 0.057 Uiso 1 1 calc R . .
H9B H -0.1298 0.5948 0.5453 0.057 Uiso 1 1 calc R . .
H9C H -0.0424 0.4871 0.5507 0.057 Uiso 1 1 calc R . .
C10 C -0.2989(3) 0.5177(2) 0.62235(16) 0.0291(6) Uani 1 1 d . . .
H10A H -0.2425 0.5467 0.6709 0.044 Uiso 1 1 calc R . .
H10B H -0.3767 0.4672 0.6281 0.044 Uiso 1 1 calc R . .
H10C H -0.3294 0.5839 0.5937 0.044 Uiso 1 1 calc R . .
C11 C -0.1476(3) 0.2085(2) 0.81116(14) 0.0235(5) Uani 1 1 d . . .
C12 C -0.2253(3) 0.3004(2) 0.83708(15) 0.0316(6) Uani 1 1 d . . .
H12A H -0.1755 0.3778 0.8397 0.047 Uiso 1 1 calc R . .
H12B H -0.2365 0.2829 0.8858 0.047 Uiso 1 1 calc R . .
H12C H -0.3135 0.2993 0.8022 0.047 Uiso 1 1 calc R . .
C13 C -0.2273(3) 0.0889(2) 0.81113(16) 0.0322(6) Uani 1 1 d . . .
H13A H -0.3149 0.0860 0.7754 0.048 Uiso 1 1 calc R . .
H13B H -0.2399 0.0773 0.8603 0.048 Uiso 1 1 calc R . .
H13C H -0.1779 0.0274 0.7976 0.048 Uiso 1 1 calc R . .
C14 C -0.0094(3) 0.2141(3) 0.86629(15) 0.0367(7) Uani 1 1 d . . .
H14A H 0.0416 0.1550 0.8513 0.055 Uiso 1 1 calc R . .
H14B H -0.0206 0.1991 0.9154 0.055 Uiso 1 1 calc R . .
H14C H 0.0391 0.2917 0.8674 0.055 Uiso 1 1 calc R . .
C15 C 0.1850(2) 0.1038(2) 0.59732(14) 0.0197(5) Uani 1 1 d . . .
H15 H 0.2240 0.0394 0.5761 0.024 Uiso 1 1 calc R . .
C16 C 0.2625(2) 0.1256(2) 0.67856(14) 0.0214(5) Uani 1 1 d . . .
H16 H 0.2234 0.1902 0.6995 0.026 Uiso 1 1 calc R . .
C17 C 0.4090(2) 0.1676(2) 0.68508(15) 0.0251(6) Uani 1 1 d . . .
H17A H 0.4530 0.1022 0.6701 0.030 Uiso 1 1 calc R . .
H17B H 0.4543 0.1911 0.7372 0.030 Uiso 1 1 calc R . .
C18 C 0.4265(3) 0.2703(2) 0.63798(15) 0.0271(6) Uani 1 1 d . . .
H18A H 0.3958 0.3398 0.6580 0.033 Uiso 1 1 calc R . .
H18B H 0.5227 0.2885 0.6405 0.033 Uiso 1 1 calc R . .
C19 C 0.3484(3) 0.2444(2) 0.55839(15) 0.0268(6) Uani 1 1 d . . .
H19A H 0.3846 0.1798 0.5366 0.032 Uiso 1 1 calc R . .
H19B H 0.3582 0.3141 0.5302 0.032 Uiso 1 1 calc R . .
C20 C 0.2009(2) 0.2106(2) 0.55347(14) 0.0232(5) Uani 1 1 d . . .
H20A H 0.1507 0.1931 0.5014 0.028 Uiso 1 1 calc R . .
H20B H 0.1636 0.2765 0.5732 0.028 Uiso 1 1 calc R . .
C21 C 0.3396(3) -0.0108(2) 0.76830(14) 0.0228(5) Uani 1 1 d . . .
H21 H 0.431(3) 0.032(2) 0.7793(15) 0.027 Uiso 1 1 d . . .
C22 C 0.3380(3) -0.1032(2) 0.81879(14) 0.0228(5) Uani 1 1 d . . .
C23 C 0.2204(3) -0.1666(2) 0.82465(14) 0.0224(5) Uani 1 1 d . . .
C24 C 0.2214(3) -0.2501(2) 0.87784(14) 0.0242(6) Uani 1 1 d . . .
C25 C 0.3461(3) -0.2620(2) 0.92484(15) 0.0288(6) Uani 1 1 d . . .
H25 H 0.3502 -0.3184 0.9607 0.035 Uiso 1 1 calc R . .
C26 C 0.4661(3) -0.1963(2) 0.92297(15) 0.0279(6) Uani 1 1 d . . .
C27 C 0.4602(3) -0.1189(2) 0.86872(15) 0.0267(6) Uani 1 1 d . . .
H27 H 0.5402 -0.0751 0.8649 0.032 Uiso 1 1 calc R . .
C28 C 0.5947(3) -0.2070(2) 0.98322(16) 0.0334(7) Uani 1 1 d . . .
C29 C 0.5708(4) -0.1721(3) 1.05750(17) 0.0486(9) Uani 1 1 d . . .
H29A H 0.4970 -0.2246 1.0661 0.073 Uiso 1 1 calc R . .
H29B H 0.5479 -0.0917 1.0572 0.073 Uiso 1 1 calc R . .
H29C H 0.6523 -0.1776 1.0967 0.073 Uiso 1 1 calc R . .
C30 C 0.7125(3) -0.1267(3) 0.9727(2) 0.0543(10) Uani 1 1 d . . .
H30A H 0.7921 -0.1344 1.0127 0.081 Uiso 1 1 calc R . .
H30B H 0.6914 -0.0458 0.9729 0.081 Uiso 1 1 calc R . .
H30C H 0.7301 -0.1481 0.9256 0.081 Uiso 1 1 calc R . .
C31 C 0.6293(3) -0.3328(3) 0.98501(19) 0.0511(9) Uani 1 1 d . . .
H31A H 0.5539 -0.3845 0.9926 0.077 Uiso 1 1 calc R . .
H31B H 0.7091 -0.3386 1.0253 0.077 Uiso 1 1 calc R . .
H31C H 0.6470 -0.3560 0.9382 0.077 Uiso 1 1 calc R . .
C32 C 0.0920(3) -0.3177(2) 0.88501(15) 0.0287(6) Uani 1 1 d . . .
C33 C 0.0105(3) -0.3801(2) 0.81151(16) 0.0346(7) Uani 1 1 d . . .
H33A H -0.0146 -0.3221 0.7750 0.052 Uiso 1 1 calc R . .
H33B H -0.0706 -0.4239 0.8185 0.052 Uiso 1 1 calc R . .
H33C H 0.0648 -0.4338 0.7942 0.052 Uiso 1 1 calc R . .
C34 C 0.0081(3) -0.2331(3) 0.91132(19) 0.0450(8) Uani 1 1 d . . .
H34A H 0.0611 -0.1911 0.9571 0.068 Uiso 1 1 calc R . .
H34B H -0.0718 -0.2766 0.9200 0.068 Uiso 1 1 calc R . .
H34C H -0.0191 -0.1771 0.8738 0.068 Uiso 1 1 calc R . .
C35 C 0.1204(3) -0.4121(3) 0.94089(18) 0.0465(8) Uani 1 1 d . . .
H35A H 0.1769 -0.4659 0.9256 0.070 Uiso 1 1 calc R . .
H35B H 0.0356 -0.4553 0.9432 0.070 Uiso 1 1 calc R . .
H35C H 0.1667 -0.3752 0.9895 0.070 Uiso 1 1 calc R . .
C36 C 0.6070(5) 0.4124(3) 0.2790(2) 0.0638(12) Uani 1 1 d . . .
H36 H 0.5808 0.3482 0.3045 0.077 Uiso 0.50 1 calc PR A 1
C37 C 0.5156(4) 0.4529(4) 0.2220(2) 0.0621(11) Uani 1 1 d . C .
H37 H 0.4255 0.4178 0.2077 0.074 Uiso 0.50 1 calc PR B 2
C38 C 0.5564(4) 0.5448(4) 0.18571(19) 0.0565(10) Uani 1 1 d . . .
H38 H 0.4938 0.5727 0.1456 0.068 Uiso 1 1 calc R C .
C39 C 0.6856(4) 0.5973(3) 0.20598(19) 0.0475(9) Uani 1 1 d . C .
H39 H 0.7122 0.6610 0.1802 0.057 Uiso 1 1 calc R . .
C40 C 0.7759(3) 0.5573(3) 0.2636(2) 0.0458(8) Uani 1 1 d . . .
H40 H 0.8656 0.5933 0.2788 0.055 Uiso 1 1 calc R C .
C41 C 0.7345(4) 0.4639(3) 0.2991(2) 0.0556(10) Uani 1 1 d . C .
H41 H 0.7972 0.4350 0.3388 0.067 Uiso 1 1 calc R . .
C42A C 0.5304(7) 0.3084(5) 0.3050(4) 0.0439(16) Uani 0.50 1 d P C 2
H42A H 0.5882 0.2457 0.3168 0.066 Uiso 0.50 1 calc PR C 2
H42B H 0.4502 0.2800 0.2660 0.066 Uiso 0.50 1 calc PR C 2
H42C H 0.5040 0.3332 0.3490 0.066 Uiso 0.50 1 calc PR C 2
C42B C 0.3894(7) 0.3707(7) 0.2150(4) 0.059(2) Uani 0.50 1 d P C 1
H42D H 0.3118 0.4063 0.1868 0.089 Uiso 0.50 1 calc PR C 1
H42E H 0.3784 0.3556 0.2641 0.089 Uiso 0.50 1 calc PR C 1
H42F H 0.3963 0.2970 0.1896 0.089 Uiso 0.50 1 calc PR C 1
C43 C 0.4988(3) 1.0574(2) 0.43593(16) 0.0295(6) Uani 1 1 d . . .
H43 H 0.4977 1.0966 0.3923 0.035 Uiso 0.50 1 calc PR D 2
C44 C 0.3926(3) 0.9775(2) 0.43942(16) 0.0293(6) Uani 1 1 d . E .
H44 H 0.3183 0.9614 0.3976 0.035 Uiso 1 1 calc R . .
C45 C 0.3933(3) 0.9208(2) 0.50290(16) 0.0284(6) Uani 1 1 d . . .
H45 H 0.3192 0.8666 0.5046 0.034 Uiso 1 1 calc R E .
C46 C 0.4983(6) 1.1268(5) 0.3683(3) 0.0326(13) Uani 0.50 1 d P E 1
H46A H 0.4935 1.2093 0.3802 0.049 Uiso 0.50 1 calc PR E 1
H46B H 0.4204 1.0970 0.3281 0.049 Uiso 0.50 1 calc PR E 1
H46C H 0.5805 1.1186 0.3531 0.049 Uiso 0.50 1 calc PR E 1

loop_
_atom_site_aniso_label
_atom_site_aniso_U_11
_atom_site_aniso_U_22
_atom_site_aniso_U_33
_atom_site_aniso_U_23
_atom_site_aniso_U_13
_atom_site_aniso_U_12
Ti 0.0224(2) 0.0131(2) 0.0223(2) 0.00628(17) 0.00315(18) 0.00311(17)
S 0.0231(3) 0.0137(3) 0.0203(3) 0.0038(2) 0.0044(2) 0.0037(2)
O1 0.0258(9) 0.0160(8) 0.0202(9) 0.0063(7) 0.0053(7) 0.0067(7)
O2 0.0257(9) 0.0166(8) 0.0255(10) 0.0094(7) 0.0046(8) 0.0057(7)
N 0.0249(11) 0.0143(10) 0.0213(11) 0.0050(8) 0.0049(9) 0.0048(8)
Cl1 0.0253(3) 0.0226(3) 0.0394(4) 0.0065(3) 0.0028(3) -0.0008(2)
Cl2 0.0308(3) 0.0158(3) 0.0310(4) 0.0027(2) 0.0068(3) 0.0056(2)
C1 0.0193(12) 0.0133(11) 0.0215(13) 0.0035(9) 0.0021(10) 0.0004(9)
C2 0.0191(12) 0.0141(11) 0.0213(13) 0.0022(9) 0.0039(10) 0.0021(9)
C3 0.0235(13) 0.0163(12) 0.0201(13) 0.0039(10) 0.0038(10) 0.0008(9)
C4 0.0200(12) 0.0120(11) 0.0258(13) 0.0026(9) 0.0048(10) 0.0007(9)
C5 0.0230(13) 0.0145(11) 0.0250(14) 0.0013(10) 0.0042(11) 0.0022(9)
C6 0.0203(12) 0.0160(11) 0.0200(12) 0.0020(9) 0.0028(10) -0.0011(9)
C7 0.0323(15) 0.0154(12) 0.0259(14) 0.0069(10) 0.0054(11) 0.0061(10)
C8 0.059(2) 0.0276(15) 0.0332(17) 0.0068(13) -0.0066(15) 0.0202(14)
C9 0.0475(19) 0.0238(14) 0.051(2) 0.0171(13) 0.0249(16) 0.0108(13)
C10 0.0349(15) 0.0164(12) 0.0368(16) 0.0080(11) 0.0086(13) 0.0070(11)
C11 0.0283(14) 0.0228(13) 0.0222(13) 0.0049(10) 0.0105(11) 0.0051(10)
C12 0.0412(17) 0.0294(15) 0.0281(15) 0.0027(12) 0.0133(13) 0.0110(12)
C13 0.0387(16) 0.0298(15) 0.0330(16) 0.0117(12) 0.0165(13) 0.0047(12)
C14 0.0347(16) 0.0512(19) 0.0225(15) 0.0006(13) 0.0025(12) 0.0097(14)
C15 0.0194(12) 0.0146(11) 0.0256(13) 0.0059(10) 0.0060(10) 0.0031(9)
C16 0.0242(13) 0.0165(11) 0.0229(13) 0.0058(10) 0.0041(10) 0.0031(10)
C17 0.0249(13) 0.0202(12) 0.0286(14) 0.0070(11) 0.0043(11) 0.0003(10)
C18 0.0256(14) 0.0214(13) 0.0330(15) 0.0082(11) 0.0059(12) -0.0018(10)
C19 0.0311(15) 0.0210(13) 0.0311(15) 0.0097(11) 0.0117(12) 0.0048(11)
C20 0.0284(14) 0.0200(12) 0.0236(14) 0.0079(10) 0.0086(11) 0.0064(10)
C21 0.0235(13) 0.0182(12) 0.0257(14) 0.0041(10) 0.0041(11) 0.0029(10)
C22 0.0276(14) 0.0188(12) 0.0205(13) 0.0056(10) 0.0015(10) 0.0065(10)
C23 0.0273(14) 0.0167(12) 0.0223(13) 0.0033(10) 0.0035(11) 0.0057(10)
C24 0.0378(15) 0.0162(12) 0.0202(13) 0.0052(10) 0.0089(11) 0.0063(11)
C25 0.0399(16) 0.0200(13) 0.0258(14) 0.0101(11) 0.0042(12) 0.0077(11)
C26 0.0329(15) 0.0247(13) 0.0242(14) 0.0056(11) 0.0008(11) 0.0095(11)
C27 0.0288(14) 0.0207(13) 0.0285(15) 0.0058(11) 0.0033(11) 0.0034(11)
C28 0.0368(16) 0.0273(14) 0.0314(16) 0.0101(12) -0.0030(13) 0.0105(12)
C29 0.059(2) 0.0442(19) 0.0338(18) 0.0007(15) -0.0070(16) 0.0142(16)
C30 0.0344(18) 0.064(2) 0.053(2) 0.0247(18) -0.0124(16) 0.0074(16)
C31 0.057(2) 0.0399(19) 0.047(2) 0.0073(15) -0.0107(17) 0.0262(16)
C32 0.0343(15) 0.0253(14) 0.0273(15) 0.0110(11) 0.0090(12) 0.0023(11)
C33 0.0386(17) 0.0251(14) 0.0375(17) 0.0065(12) 0.0071(13) -0.0038(12)
C34 0.052(2) 0.0434(19) 0.050(2) 0.0049(15) 0.0301(17) 0.0061(15)
C35 0.054(2) 0.0395(18) 0.0416(19) 0.0249(15) 0.0052(16) -0.0054(15)
C36 0.105(4) 0.0308(18) 0.075(3) 0.0073(18) 0.060(3) 0.003(2)
C37 0.055(2) 0.068(3) 0.066(3) -0.032(2) 0.030(2) -0.013(2)
C38 0.060(2) 0.075(3) 0.035(2) -0.0060(18) 0.0086(17) 0.022(2)
C39 0.076(3) 0.0308(17) 0.044(2) 0.0090(14) 0.0277(19) 0.0115(16)
C40 0.0430(19) 0.0396(18) 0.057(2) -0.0049(16) 0.0172(17) 0.0077(15)
C41 0.074(3) 0.045(2) 0.055(2) 0.0178(17) 0.019(2) 0.030(2)
C42A 0.060(4) 0.026(3) 0.049(4) 0.004(3) 0.020(3) 0.005(3)
C42B 0.037(4) 0.074(5) 0.064(5) -0.023(4) 0.011(4) 0.004(4)
C43 0.0315(15) 0.0209(13) 0.0371(17) 0.0040(12) 0.0085(13) 0.0091(11)
C44 0.0247(14) 0.0241(14) 0.0353(16) 0.0009(12) -0.0001(12) 0.0061(11)
C45 0.0265(14) 0.0158(12) 0.0414(17) 0.0010(11) 0.0065(12) 0.0009(10)
C46 0.032(3) 0.028(3) 0.039(3) 0.010(2) 0.009(3) 0.006(2)

loop_
_atom_type_symbol
_atom_type_description
_atom_type_scat_dispersion_real
_atom_type_scat_dispersion_imag
_atom_type_scat_source
C C 0.0033 0.0016 'International Tables Vol C Tables 4.2.6.8 and 6.1.1.4'
H H 0.0000 0.0000 'International Tables Vol C Tables 4.2.6.8 and 6.1.1.4'
Cl Cl 0.1484 0.1585 'International Tables Vol C Tables 4.2.6.8 and 6.1.1.4'
N N 0.0061 0.0033 'International Tables Vol C Tables 4.2.6.8 and 6.1.1.4'
O O 0.0106 0.0060 'International Tables Vol C Tables 4.2.6.8 and 6.1.1.4'
S S 0.1246 0.1234 'International Tables Vol C Tables 4.2.6.8 and 6.1.1.4'
Ti Ti 0.2776 0.4457 'International Tables Vol C Tables 4.2.6.8 and 6.1.1.4'

loop_
_geom_angle_atom_site_label_1
_geom_angle_atom_site_label_2
_geom_angle_atom_site_label_3
_geom_angle
_geom_angle_site_symmetry_1
_geom_angle_site_symmetry_3
_geom_angle_publ_flag
O2 Ti O1 99.35(8) . . ?
O2 Ti N 84.16(8) . . ?
O1 Ti N 86.73(7) . . ?
O2 Ti Cl1 101.65(6) . . ?
O1 Ti Cl1 94.75(6) . . ?
N Ti Cl1 173.66(6) . . ?
O2 Ti Cl2 98.43(6) . . ?
O1 Ti Cl2 158.61(6) . . ?
N Ti Cl2 83.34(6) . . ?
Cl1 Ti Cl2 93.21(3) . . ?
O2 Ti S 163.90(6) . . ?
O1 Ti S 77.64(5) . . ?
N Ti S 79.89(5) . . ?
Cl1 Ti S 94.38(3) . . ?
Cl2 Ti S 81.99(3) . . ?
C2 S C15 105.49(11) . . ?
C2 S Ti 96.45(8) . . ?
C15 S Ti 97.58(8) . . ?
C1 O1 Ti 131.85(16) . . ?
C23 O2 Ti 141.34(16) . . ?
C21 N C16 118.5(2) . . ?
C21 N Ti 122.34(17) . . ?
C16 N Ti 119.16(15) . . ?
O1 C1 C6 122.5(2) . . ?
O1 C1 C2 117.5(2) . . ?
C6 C1 C2 120.0(2) . . ?
C3 C2 C1 121.5(2) . . ?
C3 C2 S 122.79(19) . . ?
C1 C2 S 115.36(17) . . ?
C2 C3 C4 120.0(2) . . ?
C2 C3 H3 120.0 . . ?
C4 C3 H3 120.0 . . ?
C5 C4 C3 117.7(2) . . ?
C5 C4 C7 123.0(2) . . ?
C3 C4 C7 119.3(2) . . ?
C4 C5 C6 124.1(2) . . ?
C4 C5 H5 118.0 . . ?
C6 C5 H5 118.0 . . ?
C1 C6 C5 116.7(2) . . ?
C1 C6 C11 121.0(2) . . ?
C5 C6 C11 122.2(2) . . ?
C9 C7 C8 110.5(2) . . ?
C9 C7 C10 107.5(2) . . ?
C8 C7 C10 108.1(2) . . ?
C9 C7 C4 108.4(2) . . ?
C8 C7 C4 109.8(2) . . ?
C10 C7 C4 112.5(2) . . ?
C7 C8 H8A 109.5 . . ?
C7 C8 H8B 109.5 . . ?
H8A C8 H8B 109.5 . . ?
C7 C8 H8C 109.5 . . ?
H8A C8 H8C 109.5 . . ?
H8B C8 H8C 109.5 . . ?
C7 C9 H9A 109.5 . . ?
C7 C9 H9B 109.5 . . ?
H9A C9 H9B 109.5 . . ?
C7 C9 H9C 109.5 . . ?
H9A C9 H9C 109.5 . . ?
H9B C9 H9C 109.5 . . ?
C7 C10 H10A 109.5 . . ?
C7 C10 H10B 109.5 . . ?
H10A C10 H10B 109.5 . . ?
C7 C10 H10C 109.5 . . ?
H10A C10 H10C 109.5 . . ?
H10B C10 H10C 109.5 . . ?
C6 C11 C12 112.4(2) . . ?
C6 C11 C14 109.1(2) . . ?
C12 C11 C14 108.0(2) . . ?
C6 C11 C13 110.1(2) . . ?
C12 C11 C13 107.1(2) . . ?
C14 C11 C13 110.1(2) . . ?
C11 C12 H12A 109.5 . . ?
C11 C12 H12B 109.5 . . ?
H12A C12 H12B 109.5 . . ?
C11 C12 H12C 109.5 . . ?
H12A C12 H12C 109.5 . . ?
H12B C12 H12C 109.5 . . ?
C11 C13 H13A 109.5 . . ?
C11 C13 H13B 109.5 . . ?
H13A C13 H13B 109.5 . . ?
C11 C13 H13C 109.5 . . ?
H13A C13 H13C 109.5 . . ?
H13B C13 H13C 109.5 . . ?
C11 C14 H14A 109.5 . . ?
C11 C14 H14B 109.5 . . ?
H14A C14 H14B 109.5 . . ?
C11 C14 H14C 109.5 . . ?
H14A C14 H14C 109.5 . . ?
H14B C14 H14C 109.5 . . ?
C20 C15 C16 111.9(2) . . ?
C20 C15 S 110.71(16) . . ?
C16 C15 S 111.70(17) . . ?
C20 C15 H15 107.4 . . ?
C16 C15 H15 107.4 . . ?
S C15 H15 107.4 . . ?
N C16 C17 114.84(19) . . ?
N C16 C15 109.60(19) . . ?
C17 C16 C15 110.3(2) . . ?
N C16 H16 107.3 . . ?
C17 C16 H16 107.3 . . ?
C15 C16 H16 107.3 . . ?
C16 C17 C18 112.9(2) . . ?
C16 C17 H17A 109.0 . . ?
C18 C17 H17A 109.0 . . ?
C16 C17 H17B 109.0 . . ?
C18 C17 H17B 109.0 . . ?
H17A C17 H17B 107.8 . . ?
C19 C18 C17 111.9(2) . . ?
C19 C18 H18A 109.2 . . ?
C17 C18 H18A 109.2 . . ?
C19 C18 H18B 109.2 . . ?
C17 C18 H18B 109.2 . . ?
H18A C18 H18B 107.9 . . ?
C18 C19 C20 110.2(2) . . ?
C18 C19 H19A 109.6 . . ?
C20 C19 H19A 109.6 . . ?
C18 C19 H19B 109.6 . . ?
C20 C19 H19B 109.6 . . ?
H19A C19 H19B 108.1 . . ?
C19 C20 C15 110.0(2) . . ?
C19 C20 H20A 109.7 . . ?
C15 C20 H20A 109.7 . . ?
C19 C20 H20B 109.7 . . ?
C15 C20 H20B 109.7 . . ?
H20A C20 H20B 108.2 . . ?
N C21 C22 127.8(2) . . ?
N C21 H21 122.5(15) . . ?
C22 C21 H21 109.6(15) . . ?
C23 C22 C27 119.5(2) . . ?
C23 C22 C21 122.9(2) . . ?
C27 C22 C21 117.2(2) . . ?
O2 C23 C22 118.1(2) . . ?
O2 C23 C24 120.3(2) . . ?
C22 C23 C24 121.6(2) . . ?
C25 C24 C23 115.7(2) . . ?
C25 C24 C32 122.8(2) . . ?
C23 C24 C32 121.3(2) . . ?
C24 C25 C26 124.6(2) . . ?
C24 C25 H25 117.7 . . ?
C26 C25 H25 117.7 . . ?
C27 C26 C25 117.3(2) . . ?
C27 C26 C28 122.8(2) . . ?
C25 C26 C28 119.8(2) . . ?
C26 C27 C22 121.2(2) . . ?
C26 C27 H27 119.4 . . ?
C22 C27 H27 119.4 . . ?
C30 C28 C31 109.4(3) . . ?
C30 C28 C29 108.1(3) . . ?
C31 C28 C29 108.4(3) . . ?
C30 C28 C26 111.8(2) . . ?
C31 C28 C26 110.7(2) . . ?
C29 C28 C26 108.2(2) . . ?
C28 C29 H29A 109.5 . . ?
C28 C29 H29B 109.5 . . ?
H29A C29 H29B 109.5 . . ?
C28 C29 H29C 109.5 . . ?
H29A C29 H29C 109.5 . . ?
H29B C29 H29C 109.5 . . ?
C28 C30 H30A 109.5 . . ?
C28 C30 H30B 109.5 . . ?
H30A C30 H30B 109.5 . . ?
C28 C30 H30C 109.5 . . ?
H30A C30 H30C 109.5 . . ?
H30B C30 H30C 109.5 . . ?
C28 C31 H31A 109.5 . . ?
C28 C31 H31B 109.5 . . ?
H31A C31 H31B 109.5 . . ?
C28 C31 H31C 109.5 . . ?
H31A C31 H31C 109.5 . . ?
H31B C31 H31C 109.5 . . ?
C34 C32 C24 108.9(2) . . ?
C34 C32 C35 108.4(3) . . ?
C24 C32 C35 111.4(2) . . ?
C34 C32 C33 109.4(2) . . ?
C24 C32 C33 111.8(2) . . ?
C35 C32 C33 106.9(2) . . ?
C32 C33 H33A 109.5 . . ?
C32 C33 H33B 109.5 . . ?
H33A C33 H33B 109.5 . . ?
C32 C33 H33C 109.5 . . ?
H33A C33 H33C 109.5 . . ?
H33B C33 H33C 109.5 . . ?
C32 C34 H34A 109.5 . . ?
C32 C34 H34B 109.5 . . ?
H34A C34 H34B 109.5 . . ?
C32 C34 H34C 109.5 . . ?
H34A C34 H34C 109.5 . . ?
H34B C34 H34C 109.5 . . ?
C32 C35 H35A 109.5 . . ?
C32 C35 H35B 109.5 . . ?
H35A C35 H35B 109.5 . . ?
C32 C35 H35C 109.5 . . ?
H35A C35 H35C 109.5 . . ?
H35B C35 H35C 109.5 . . ?
C41 C36 C37 119.9(3) . . ?
C41 C36 C42A 134.8(5) . . ?
C37 C36 C42A 105.4(5) . . ?
C41 C36 H36 120.1 . . ?
C37 C36 H36 120.1 . . ?
C36 C37 C38 118.9(4) . . ?
C36 C37 C42B 103.7(5) . . ?
C38 C37 C42B 137.4(5) . . ?
C36 C37 H37 120.6 . . ?
C38 C37 H37 120.6 . . ?
C39 C38 C37 121.4(4) . . ?
C39 C38 H38 119.3 . . ?
C37 C38 H38 119.3 . . ?
C40 C39 C38 119.4(3) . . ?
C40 C39 H39 120.3 . . ?
C38 C39 H39 120.3 . . ?
C39 C40 C41 118.8(3) . . ?
C39 C40 H40 120.6 . . ?
C41 C40 H40 120.6 . . ?
C36 C41 C40 121.6(4) . . ?
C36 C41 H41 119.2 . . ?
C40 C41 H41 119.2 . . ?
C36 C42A H42A 109.5 . . ?
C36 C42A H42B 109.5 . . ?
H42A C42A H42B 109.5 . . ?
C36 C42A H42C 109.5 . . ?
H42A C42A H42C 109.5 . . ?
H42B C42A H42C 109.5 . . ?
C37 C42B H42D 109.5 . . ?
C37 C42B H42E 109.5 . . ?
H42D C42B H42E 109.5 . . ?
C37 C42B H42F 109.5 . . ?
H42D C42B H42F 109.5 . . ?
H42E C42B H42F 109.5 . . ?
C44 C43 C45 118.9(3) . 2_676 ?
C44 C43 C46 122.3(3) . . ?
C45 C43 C46 118.7(3) 2_676 . ?
C44 C43 H43 120.6 . . ?
C45 C43 H43 120.6 2_676 . ?
C45 C44 C43 120.8(3) . . ?
C45 C44 H44 119.6 . . ?
C43 C44 H44 119.6 . . ?
C44 C45 C43 120.3(3) . 2_676 ?
C44 C45 H45 119.9 . . ?
C43 C45 H45 119.9 2_676 . ?
C43 C46 H46A 109.5 . . ?
C43 C46 H46B 109.5 . . ?
H46A C46 H46B 109.5 . . ?
C43 C46 H46C 109.5 . . ?
H46A C46 H46C 109.5 . . ?
H46B C46 H46C 109.5 . . ?

loop_
_geom_bond_atom_site_label_1
_geom_bond_atom_site_label_2
_geom_bond_distance
_geom_bond_site_symmetry_2
_geom_bond_publ_flag
Ti O2 1.8020(17) . ?
Ti O1 1.8614(17) . ?
Ti N 2.201(2) . ?
Ti Cl1 2.2718(8) . ?
Ti Cl2 2.3415(8) . ?
Ti S 2.5493(8) . ?
S C2 1.767(2) . ?
S C15 1.825(2) . ?
O1 C1 1.351(3) . ?
O2 C23 1.344(3) . ?
N C21 1.285(3) . ?
N C16 1.491(3) . ?
C1 C6 1.399(3) . ?
C1 C2 1.401(3) . ?
C2 C3 1.384(3) . ?
C3 C4 1.392(3) . ?
C3 H3 0.9500 . ?
C4 C5 1.391(3) . ?
C4 C7 1.538(3) . ?
C5 C6 1.400(3) . ?
C5 H5 0.9500 . ?
C6 C11 1.525(3) . ?
C7 C9 1.525(4) . ?
C7 C8 1.531(4) . ?
C7 C10 1.535(4) . ?
C8 H8A 0.9800 . ?
C8 H8B 0.9800 . ?
C8 H8C 0.9800 . ?
C9 H9A 0.9800 . ?
C9 H9B 0.9800 . ?
C9 H9C 0.9800 . ?
C10 H10A 0.9800 . ?
C10 H10B 0.9800 . ?
C10 H10C 0.9800 . ?
C11 C12 1.535(3) . ?
C11 C14 1.536(4) . ?
C11 C13 1.537(4) . ?
C12 H12A 0.9800 . ?
C12 H12B 0.9800 . ?
C12 H12C 0.9800 . ?
C13 H13A 0.9800 . ?
C13 H13B 0.9800 . ?
C13 H13C 0.9800 . ?
C14 H14A 0.9800 . ?
C14 H14B 0.9800 . ?
C14 H14C 0.9800 . ?
C15 C20 1.524(3) . ?
C15 C16 1.536(3) . ?
C15 H15 1.0000 . ?
C16 C17 1.524(3) . ?
C16 H16 1.0000 . ?
C17 C18 1.527(3) . ?
C17 H17A 0.9900 . ?
C17 H17B 0.9900 . ?
C18 C19 1.516(4) . ?
C18 H18A 0.9900 . ?
C18 H18B 0.9900 . ?
C19 C20 1.522(4) . ?
C19 H19A 0.9900 . ?
C19 H19B 0.9900 . ?
C20 H20A 0.9900 . ?
C20 H20B 0.9900 . ?
C21 C22 1.453(3) . ?
C21 H21 1.00(3) . ?
C22 C23 1.392(4) . ?
C22 C27 1.405(3) . ?
C23 C24 1.411(3) . ?
C24 C25 1.391(4) . ?
C24 C32 1.526(4) . ?
C25 C26 1.402(4) . ?
C25 H25 0.9500 . ?
C26 C27 1.373(4) . ?
C26 C28 1.535(4) . ?
C27 H27 0.9500 . ?
C28 C30 1.520(4) . ?
C28 C31 1.529(4) . ?
C28 C29 1.532(4) . ?
C29 H29A 0.9800 . ?
C29 H29B 0.9800 . ?
C29 H29C 0.9800 . ?
C30 H30A 0.9800 . ?
C30 H30B 0.9800 . ?
C30 H30C 0.9800 . ?
C31 H31A 0.9800 . ?
C31 H31B 0.9800 . ?
C31 H31C 0.9800 . ?
C32 C34 1.523(4) . ?
C32 C35 1.536(4) . ?
C32 C33 1.539(4) . ?
C33 H33A 0.9800 . ?
C33 H33B 0.9800 . ?
C33 H33C 0.9800 . ?
C34 H34A 0.9800 . ?
C34 H34B 0.9800 . ?
C34 H34C 0.9800 . ?
C35 H35A 0.9800 . ?
C35 H35B 0.9800 . ?
C35 H35C 0.9800 . ?
C36 C41 1.351(6) . ?
C36 C37 1.368(6) . ?
C36 C42A 1.536(7) . ?
C36 H36 0.9500 . ?
C37 C38 1.370(6) . ?
C37 C42B 1.515(8) . ?
C37 H37 0.9500 . ?
C38 C39 1.370(5) . ?
C38 H38 0.9500 . ?
C39 C40 1.366(5) . ?
C39 H39 0.9500 . ?
C40 C41 1.378(5) . ?
C40 H40 0.9500 . ?
C41 H41 0.9500 . ?
C42A H42A 0.9800 . ?
C42A H42B 0.9800 . ?
C42A H42C 0.9800 . ?
C42B H42D 0.9800 . ?
C42B H42E 0.9800 . ?
C42B H42F 0.9800 . ?
C43 C44 1.382(4) . ?
C43 C45 1.383(4) 2_676 ?
C43 C46 1.526(6) . ?
C43 H43 0.9500 . ?
C44 C45 1.380(4) . ?
C44 H44 0.9500 . ?
C45 C43 1.383(4) 2_676 ?
C45 H45 0.9500 . ?
C46 H46A 0.9800 . ?
C46 H46B 0.9800 . ?
C46 H46C 0.9800 . ?

loop_
_geom_torsion_atom_site_label_1
_geom_torsion_atom_site_label_2
_geom_torsion_atom_site_label_3
_geom_torsion_atom_site_label_4
_geom_torsion
_geom_torsion_site_symmetry_1
_geom_torsion_site_symmetry_2
_geom_torsion_site_symmetry_3
_geom_torsion_site_symmetry_4
_geom_torsion_publ_flag
O2 Ti S C2 -85.1(2) . . . . ?
O1 Ti S C2 -4.26(9) . . . . ?
N Ti S C2 -93.10(10) . . . . ?
Cl1 Ti S C2 89.65(8) . . . . ?
Cl2 Ti S C2 -177.71(8) . . . . ?
O2 Ti S C15 21.5(2) . . . . ?
O1 Ti S C15 102.37(10) . . . . ?
N Ti S C15 13.52(10) . . . . ?
Cl1 Ti S C15 -163.72(8) . . . . ?
Cl2 Ti S C15 -71.09(8) . . . . ?
O2 Ti O1 C1 174.8(2) . . . . ?
N Ti O1 C1 91.3(2) . . . . ?
Cl1 Ti O1 C1 -82.5(2) . . . . ?
Cl2 Ti O1 C1 29.0(3) . . . . ?
S Ti O1 C1 10.95(19) . . . . ?
O1 Ti O2 C23 -108.6(3) . . . . ?
N Ti O2 C23 -22.9(3) . . . . ?
Cl1 Ti O2 C23 154.6(2) . . . . ?
Cl2 Ti O2 C23 59.5(3) . . . . ?
S Ti O2 C23 -30.8(4) . . . . ?
O2 Ti N C21 13.7(2) . . . . ?
O1 Ti N C21 113.4(2) . . . . ?
Cl2 Ti N C21 -85.5(2) . . . . ?
S Ti N C21 -168.5(2) . . . . ?
O2 Ti N C16 -165.15(18) . . . . ?
O1 Ti N C16 -65.40(17) . . . . ?
Cl2 Ti N C16 95.63(17) . . . . ?
S Ti N C16 12.62(16) . . . . ?
Ti O1 C1 C6 164.19(17) . . . . ?
Ti O1 C1 C2 -14.5(3) . . . . ?
O1 C1 C2 C3 -179.9(2) . . . . ?
C6 C1 C2 C3 1.4(4) . . . . ?
O1 C1 C2 S 7.0(3) . . . . ?
C6 C1 C2 S -171.69(18) . . . . ?
C15 S C2 C3 87.0(2) . . . . ?
Ti S C2 C3 -173.24(19) . . . . ?
C15 S C2 C1 -100.00(19) . . . . ?
Ti S C2 C1 -0.27(18) . . . . ?
C1 C2 C3 C4 -0.8(4) . . . . ?
S C2 C3 C4 171.71(18) . . . . ?
C2 C3 C4 C5 0.0(3) . . . . ?
C2 C3 C4 C7 179.8(2) . . . . ?
C3 C4 C5 C6 0.3(4) . . . . ?
C7 C4 C5 C6 -179.5(2) . . . . ?
O1 C1 C6 C5 -179.6(2) . . . . ?
C2 C1 C6 C5 -1.0(3) . . . . ?
O1 C1 C6 C11 -1.0(4) . . . . ?
C2 C1 C6 C11 177.6(2) . . . . ?
C4 C5 C6 C1 0.2(4) . . . . ?
C4 C5 C6 C11 -178.4(2) . . . . ?
C5 C4 C7 C9 111.7(3) . . . . ?
C3 C4 C7 C9 -68.1(3) . . . . ?
C5 C4 C7 C8 -127.5(3) . . . . ?
C3 C4 C7 C8 52.7(3) . . . . ?
C5 C4 C7 C10 -7.0(3) . . . . ?
C3 C4 C7 C10 173.1(2) . . . . ?
C1 C6 C11 C12 -177.5(2) . . . . ?
C5 C6 C11 C12 1.0(3) . . . . ?
C1 C6 C11 C14 62.7(3) . . . . ?
C5 C6 C11 C14 -118.7(3) . . . . ?
C1 C6 C11 C13 -58.2(3) . . . . ?
C5 C6 C11 C13 120.3(3) . . . . ?
C2 S C15 C20 -65.5(2) . . . . ?
Ti S C15 C20 -164.37(16) . . . . ?
C2 S C15 C16 59.89(18) . . . . ?
Ti S C15 C16 -38.99(16) . . . . ?
C21 N C16 C17 15.5(3) . . . . ?
Ti N C16 C17 -165.57(16) . . . . ?
C21 N C16 C15 140.3(2) . . . . ?
Ti N C16 C15 -40.8(2) . . . . ?
C20 C15 C16 N 178.29(19) . . . . ?
S C15 C16 N 53.6(2) . . . . ?
C20 C15 C16 C17 -54.3(3) . . . . ?
S C15 C16 C17 -179.05(16) . . . . ?
N C16 C17 C18 175.7(2) . . . . ?
C15 C16 C17 C18 51.3(3) . . . . ?
C16 C17 C18 C19 -53.3(3) . . . . ?
C17 C18 C19 C20 56.3(3) . . . . ?
C18 C19 C20 C15 -58.8(3) . . . . ?
C16 C15 C20 C19 58.6(3) . . . . ?
S C15 C20 C19 -176.09(17) . . . . ?
C16 N C21 C22 173.8(2) . . . . ?
Ti N C21 C22 -5.1(4) . . . . ?
N C21 C22 C23 -5.8(4) . . . . ?
N C21 C22 C27 -178.9(3) . . . . ?
Ti O2 C23 C22 18.4(4) . . . . ?
Ti O2 C23 C24 -163.73(19) . . . . ?
C27 C22 C23 O2 175.2(2) . . . . ?
C21 C22 C23 O2 2.4(4) . . . . ?
C27 C22 C23 C24 -2.6(4) . . . . ?
C21 C22 C23 C24 -175.4(2) . . . . ?
O2 C23 C24 C25 -176.0(2) . . . . ?
C22 C23 C24 C25 1.8(4) . . . . ?
O2 C23 C24 C32 1.0(4) . . . . ?
C22 C23 C24 C32 178.8(2) . . . . ?
C23 C24 C25 C26 1.0(4) . . . . ?
C32 C24 C25 C26 -175.9(3) . . . . ?
C24 C25 C26 C27 -3.1(4) . . . . ?
C24 C25 C26 C28 172.9(3) . . . . ?
C25 C26 C27 C22 2.2(4) . . . . ?
C28 C26 C27 C22 -173.6(2) . . . . ?
C23 C22 C27 C26 0.4(4) . . . . ?
C21 C22 C27 C26 173.7(2) . . . . ?
C27 C26 C28 C30 -2.7(4) . . . . ?
C25 C26 C28 C30 -178.4(3) . . . . ?
C27 C26 C28 C31 -124.9(3) . . . . ?
C25 C26 C28 C31 59.3(4) . . . . ?
C27 C26 C28 C29 116.4(3) . . . . ?
C25 C26 C28 C29 -59.4(3) . . . . ?
C25 C24 C32 C34 110.2(3) . . . . ?
C23 C24 C32 C34 -66.6(3) . . . . ?
C25 C24 C32 C35 -9.3(4) . . . . ?
C23 C24 C32 C35 174.0(3) . . . . ?
C25 C24 C32 C33 -128.8(3) . . . . ?
C23 C24 C32 C33 54.4(3) . . . . ?
C41 C36 C37 C38 0.7(6) . . . . ?
C42A C36 C37 C38 -178.2(4) . . . . ?
C41 C36 C37 C42B 177.8(4) . . . . ?
C42A C36 C37 C42B -1.1(5) . . . . ?
C36 C37 C38 C39 -0.8(5) . . . . ?
C42B C37 C38 C39 -176.6(5) . . . . ?
C37 C38 C39 C40 0.0(5) . . . . ?
C38 C39 C40 C41 0.8(5) . . . . ?
C37 C36 C41 C40 0.1(6) . . . . ?
C42A C36 C41 C40 178.6(5) . . . . ?
C39 C40 C41 C36 -0.9(5) . . . . ?
C45 C43 C44 C45 0.5(4) 2_676 . . . ?
C46 C43 C44 C45 -176.4(3) . . . . ?
C43 C44 C45 C43 -0.5(4) . . . 2_676 ?
